data_7115050
loop_
_publ_author_name
'Suzuki, Takanori'
'Higuchi, Hiroki'
'Ohkita, Masakazu'
'Tsuji, Takashi'

_publ_section_title
;
 Dual-mode electrochromism switched by proton transfer: dynamic redox
 properties of bis(diarylmethylenium)-type dyes
;
_journal_issue 17
_journal_name_full 'Chemical Communications'
_journal_page_first 1574
_journal_paper_doi 10.1039/b104742f
_journal_year 2001
_chemical_formula_sum 'C48 H50 I6 N4'
_chemical_formula_weight 1444.38
_space_group_IT_number 14
_symmetry_cell_setting monoclinic
_symmetry_Int_Tables_number 14
_symmetry_space_group_name_Hall '-P 2yn'
_symmetry_space_group_name_H-M 'P 1 21/n 1'
_audit_creation_date 'Thu Mar 15 17:16:11 2001'
_audit_creation_method 'by teXsan'
_cell_angle_alpha 90
_cell_angle_beta 107.5794(4)
_cell_angle_gamma 90
_cell_formula_units_Z 4
_cell_length_a 9.6884(8)
_cell_length_b 23.432(1)
_cell_length_c 22.8948(4)
_cell_measurement_temperature 97.2
_cell_volume 4954.8(5)
_computing_data_reduction 'teXsan Ver. 1.10'
_computing_publication_material 'teXsan Ver. 1.10'
_computing_structure_refinement 'teXsan Ver. 1.10'
_computing_structure_solution SIR92
_diffrn_measured_fraction_theta_full 0.9568
_diffrn_measured_fraction_theta_max 0.9568
_diffrn_measurement_device_type 'Rigaku/MSC Mercury CCD'
_diffrn_measurement_method \w
_diffrn_radiation_type 'Mo K\a'
_diffrn_radiation_wavelength 0.7107
_diffrn_reflns_av_R_equivalents 0.027
_diffrn_reflns_limit_h_max 11
_diffrn_reflns_limit_h_min 0
_diffrn_reflns_limit_k_max 28
_diffrn_reflns_limit_k_min 0
_diffrn_reflns_limit_l_max 26
_diffrn_reflns_limit_l_min -28
_diffrn_reflns_number 26529
_diffrn_reflns_theta_full 26.00
_diffrn_reflns_theta_max 26.00
_exptl_absorpt_coefficient_mu 3.799
_exptl_absorpt_correction_type none
_exptl_crystal_colour black
_exptl_crystal_density_diffrn 1.936
_exptl_crystal_density_method 'not measured'
_exptl_crystal_description cube
_exptl_crystal_size_max 0.350
_exptl_crystal_size_mid 0.300
_exptl_crystal_size_min 0.200
_refine_diff_density_max 0.90
_refine_diff_density_min -0.91
_refine_ls_extinction_method none
_refine_ls_goodness_of_fit_ref 1.140
_refine_ls_hydrogen_treatment noref
_refine_ls_number_parameters 526
_refine_ls_number_reflns 7707
_refine_ls_R_factor_gt 0.0263
_refine_ls_shift/su_max 0.0010
_refine_ls_structure_factor_coef F
_refine_ls_weighting_details 'w = 1/[\s^2^(Fo) + 0.00063|Fo|^2^]'
_refine_ls_weighting_scheme calc
_refine_ls_wR_factor_ref 0.0430
_reflns_number_gt 7707
_reflns_number_total 9318
_reflns_threshold_expression F^2^>3.0\s(F^2^)
_cod_data_source_file b104742f.txt
_cod_data_source_block Dication_4(2+)_triiodide_salt
_cod_original_cell_volume 4954.9(5)
_cod_original_formula_sum 'C48 H50 I6 N4 '
_cod_database_code 7115050

loop_
_symmetry_equiv_pos_as_xyz
x,y,z
1/2-x,1/2+y,1/2-z
-x,-y,-z
1/2+x,1/2-y,1/2+z

loop_
_atom_site_label
_atom_site_type_symbol
_atom_site_fract_x
_atom_site_fract_y
_atom_site_fract_z
_atom_site_U_iso_or_equiv
_atom_site_adp_type
_atom_site_occupancy
_atom_site_calc_flag
_atom_site_refinement_flags
I(1) I 1.0000 0.0000 0.0000 0.0324(1) Uani 1.00 d S
I(2) I 1.22172(4) 0.06696(2) 0.08878(2) 0.0428(1) Uani 1.00 d .
I(3) I 0.5000 0.5000 0.0000 0.0258(1) Uani 1.00 d S
I(4) I 0.59769(4) 0.43268(1) -0.08771(1) 0.03335(9) Uani 1.00 d .
I(5) I 0.34330(3) 0.17257(1) 0.22988(1) 0.02654(8) Uani 1.00 d .
I(6) I 0.37141(3) 0.28641(1) 0.28355(1) 0.02120(7) Uani 1.00 d .
I(7) I 0.42308(3) 0.39933(1) 0.33944(1) 0.02775(8) Uani 1.00 d .
N(1) N 0.2081(4) 0.2676(1) -0.0340(1) 0.0158(8) Uani 1.00 d .
N(2) N 1.0371(4) 0.5093(2) 0.1818(2) 0.0189(9) Uani 1.00 d .
N(3) N 1.1508(4) 0.3873(2) 0.0591(2) 0.0203(9) Uani 1.00 d .
N(4) N 0.4559(4) 0.0617(2) -0.0925(2) 0.0233(9) Uani 1.00 d .
C(1) C 0.7349(4) 0.3019(2) 0.1513(2) 0.0132(9) Uani 1.00 d .
C(2) C 0.7966(4) 0.2494(2) 0.1866(2) 0.0131(9) Uani 1.00 d .
C(3) C 0.8055(4) 0.1998(2) 0.1553(2) 0.0139(9) Uani 1.00 d .
C(4) C 0.8004(4) 0.2031(2) 0.0897(2) 0.0143(9) Uani 1.00 d .
C(5) C 0.6009(4) 0.2948(2) 0.1044(2) 0.0137(9) Uani 1.00 d .
C(6) C 0.5016(4) 0.2515(2) 0.1089(2) 0.0132(9) Uani 1.00 d .
C(7) C 0.3739(4) 0.2420(2) 0.0641(2) 0.0146(9) Uani 1.00 d .
C(8) C 0.3323(4) 0.2766(2) 0.0106(2) 0.0142(9) Uani 1.00 d .
C(9) C 0.4300(4) 0.3208(2) 0.0052(2) 0.0143(9) Uani 1.00 d .
C(10) C 0.5573(4) 0.3292(2) 0.0502(2) 0.0146(9) Uani 1.00 d .
C(11) C 0.1205(4) 0.2165(2) -0.0326(2) 0.021(1) Uani 1.00 d .
C(12) C 0.1529(4) 0.3085(2) -0.0830(2) 0.021(1) Uani 1.00 d .
C(13) C 0.8075(4) 0.3553(2) 0.1650(2) 0.0140(9) Uani 1.00 d .
C(14) C 0.9571(4) 0.3593(2) 0.1996(2) 0.0141(9) Uani 1.00 d .
C(15) C 1.0306(4) 0.4096(2) 0.2072(2) 0.0156(10) Uani 1.00 d .
C(16) C 0.9621(4) 0.4609(2) 0.1799(2) 0.0159(10) Uani 1.00 d .
C(17) C 0.8096(5) 0.4587(2) 0.1502(2) 0.0181(10) Uani 1.00 d .
C(18) C 0.7358(4) 0.4078(2) 0.1439(2) 0.0149(9) Uani 1.00 d .
C(19) C 1.1894(5) 0.5146(2) 0.2192(2) 0.021(1) Uani 1.00 d .
C(20) C 0.9738(5) 0.5596(2) 0.1455(2) 0.026(1) Uani 1.00 d .
C(21) C 0.8422(4) 0.2544(2) 0.2548(2) 0.0142(9) Uani 1.00 d .
C(22) C 0.9677(4) 0.2277(2) 0.2912(2) 0.018(1) Uani 1.00 d .
C(23) C 1.0143(5) 0.2361(2) 0.3538(2) 0.023(1) Uani 1.00 d .
C(24) C 0.9347(5) 0.2711(2) 0.3815(2) 0.026(1) Uani 1.00 d .
C(25) C 0.8094(5) 0.2968(2) 0.3455(2) 0.024(1) Uani 1.00 d .
C(26) C 0.7643(4) 0.2893(2) 0.2827(2) 0.018(1) Uani 1.00 d .
C(27) C 0.8315(4) 0.1432(2) 0.1842(2) 0.0148(9) Uani 1.00 d .
C(28) C 0.9318(4) 0.1064(2) 0.1707(2) 0.0181(10) Uani 1.00 d .
C(29) C 0.9564(5) 0.0526(2) 0.1963(2) 0.024(1) Uani 1.00 d .
C(30) C 0.8783(5) 0.0336(2) 0.2347(2) 0.027(1) Uani 1.00 d .
C(31) C 0.7780(5) 0.0695(2) 0.2474(2) 0.028(1) Uani 1.00 d .
C(32) C 0.7543(5) 0.1237(2) 0.2231(2) 0.020(1) Uani 1.00 d .
C(33) C 0.8943(4) 0.2464(2) 0.0763(2) 0.0146(9) Uani 1.00 d .
C(34) C 1.0321(4) 0.2565(2) 0.1180(2) 0.0139(9) Uani 1.00 d .
C(35) C 1.1197(4) 0.2998(2) 0.1102(2) 0.0150(9) Uani 1.00 d .
C(36) C 1.0700(4) 0.3397(2) 0.0626(2) 0.0173(10) Uani 1.00 d .
C(37) C 0.9326(4) 0.3293(2) 0.0195(2) 0.0157(10) Uani 1.00 d .
C(38) C 0.8496(4) 0.2831(2) 0.0253(2) 0.0154(10) Uani 1.00 d .
C(39) C 1.2869(5) 0.3975(2) 0.1079(2) 0.021(1) Uani 1.00 d .
C(40) C 1.0809(5) 0.4377(2) 0.0274(2) 0.029(1) Uani 1.00 d .
C(41) C 0.7187(4) 0.1659(2) 0.0455(2) 0.0140(9) Uani 1.00 d .
C(42) C 0.7485(4) 0.1562(2) -0.0114(2) 0.018(1) Uani 1.00 d .
C(43) C 0.6665(5) 0.1218(2) -0.0553(2) 0.021(1) Uani 1.00 d .
C(44) C 0.5417(4) 0.0933(2) -0.0482(2) 0.0186(10) Uani 1.00 d .
C(45) C 0.5148(4) 0.0995(2) 0.0097(2) 0.0174(10) Uani 1.00 d .
C(46) C 0.6004(4) 0.1336(2) 0.0545(2) 0.0161(10) Uani 1.00 d .
C(47) C 0.4767(6) 0.0581(2) -0.1529(2) 0.034(1) Uani 1.00 d .
C(48) C 0.3302(5) 0.0314(2) -0.0849(2) 0.033(1) Uani 1.00 d .
H(1) H 0.5269 0.2280 0.1444 0.0149 Uiso 1.00 calc .
H(2) H 0.3108 0.2123 0.0696 0.0172 Uiso 1.00 calc .
H(3) H 0.4042 0.3448 -0.0301 0.0150 Uiso 1.00 calc .
H(4) H 0.6209 0.3588 0.0456 0.0163 Uiso 1.00 calc .
H(5) H 0.0917 0.2163 0.0035 0.0251 Uiso 1.00 calc .
H(6) H 0.0360 0.2163 -0.0675 0.0251 Uiso 1.00 calc .
H(7) H 0.1755 0.1830 -0.0336 0.0251 Uiso 1.00 calc .
H(8) H 0.1369 0.3444 -0.0664 0.0244 Uiso 1.00 calc .
H(9) H 0.2209 0.3135 -0.1051 0.0244 Uiso 1.00 calc .
H(10) H 0.0637 0.2953 -0.1104 0.0244 Uiso 1.00 calc .
H(11) H 1.0056 0.3251 0.2183 0.0157 Uiso 1.00 calc .
H(12) H 1.1299 0.4107 0.2316 0.0183 Uiso 1.00 calc .
H(13) H 0.7574 0.4929 0.1345 0.0207 Uiso 1.00 calc .
H(14) H 0.6334 0.4078 0.1252 0.0175 Uiso 1.00 calc .
H(15) H 1.1989 0.5080 0.2609 0.0255 Uiso 1.00 calc .
H(16) H 1.2471 0.4869 0.2059 0.0255 Uiso 1.00 calc .
H(17) H 1.2253 0.5516 0.2144 0.0255 Uiso 1.00 calc .
H(18) H 1.0438 0.5895 0.1527 0.0316 Uiso 1.00 calc .
H(19) H 0.9455 0.5501 0.1027 0.0316 Uiso 1.00 calc .
H(20) H 0.8918 0.5721 0.1560 0.0316 Uiso 1.00 calc .
H(21) H 1.0223 0.2038 0.2724 0.0218 Uiso 1.00 calc .
H(22) H 1.1001 0.2177 0.3784 0.0253 Uiso 1.00 calc .
H(23) H 0.9669 0.2770 0.4248 0.0298 Uiso 1.00 calc .
H(24) H 0.7540 0.3204 0.3645 0.0275 Uiso 1.00 calc .
H(25) H 0.6788 0.3083 0.2580 0.0201 Uiso 1.00 calc .
H(26) H 0.9830 0.1189 0.1430 0.0228 Uiso 1.00 calc .
H(27) H 1.0271 0.0281 0.1882 0.0277 Uiso 1.00 calc .
H(28) H 0.8950 -0.0036 0.2523 0.0325 Uiso 1.00 calc .
H(29) H 0.7225 0.0563 0.2733 0.0324 Uiso 1.00 calc .
H(30) H 0.6844 0.1483 0.2323 0.0229 Uiso 1.00 calc .
H(31) H 1.0654 0.2322 0.1530 0.0161 Uiso 1.00 calc .
H(32) H 1.2164 0.3030 0.1372 0.0170 Uiso 1.00 calc .
H(33) H 0.8961 0.3551 -0.0141 0.0186 Uiso 1.00 calc .
H(34) H 0.7606 0.2755 -0.0059 0.0178 Uiso 1.00 calc .
H(35) H 1.3511 0.3659 0.1106 0.0251 Uiso 1.00 calc .
H(36) H 1.3321 0.4312 0.0999 0.0251 Uiso 1.00 calc .
H(37) H 1.2677 0.4012 0.1463 0.0251 Uiso 1.00 calc .
H(38) H 1.1519 0.4664 0.0286 0.0333 Uiso 1.00 calc .
H(39) H 1.0320 0.4288 -0.0144 0.0333 Uiso 1.00 calc .
H(40) H 1.0134 0.4519 0.0463 0.0333 Uiso 1.00 calc .
H(41) H 0.8298 0.1754 -0.0183 0.0216 Uiso 1.00 calc .
H(42) H 0.6923 0.1160 -0.0928 0.0235 Uiso 1.00 calc .
H(43) H 0.4348 0.0800 0.0170 0.0215 Uiso 1.00 calc .
H(44) H 0.5822 0.1363 0.0933 0.0185 Uiso 1.00 calc .
H(45) H 0.5702 0.0431 -0.1495 0.0406 Uiso 1.00 calc .
H(46) H 0.4050 0.0345 -0.1792 0.0406 Uiso 1.00 calc .
H(47) H 0.4698 0.0955 -0.1708 0.0406 Uiso 1.00 calc .
H(48) H 0.2641 0.0577 -0.0764 0.0385 Uiso 1.00 calc .
H(49) H 0.2823 0.0111 -0.1216 0.0385 Uiso 1.00 calc .
H(50) H 0.3607 0.0048 -0.0520 0.0385 Uiso 1.00 calc .

loop_
_atom_site_aniso_label
_atom_site_aniso_U_11
_atom_site_aniso_U_22
_atom_site_aniso_U_33
_atom_site_aniso_U_12
_atom_site_aniso_U_13
_atom_site_aniso_U_23
I(1) 0.0428(3) 0.0299(2) 0.0336(2) 0.0111(2) 0.0254(2) 0.0109(2)
I(2) 0.0504(2) 0.0483(2) 0.0409(2) -0.0021(2) 0.0304(2) 0.0019(2)
I(3) 0.0256(2) 0.0232(2) 0.0215(2) -0.0068(2) -0.0036(2) 0.0098(2)
I(4) 0.0430(2) 0.0266(2) 0.0278(2) -0.0082(1) 0.0067(1) 0.0050(1)
I(5) 0.0229(2) 0.0231(2) 0.0311(2) 0.0031(1) 0.0043(1) 0.0078(1)
I(6) 0.0142(1) 0.0269(2) 0.0198(1) -0.0005(1) 0.0011(1) 0.0082(1)
I(7) 0.0232(2) 0.0235(2) 0.0317(2) -0.0016(1) 0.0010(1) 0.0046(1)
N(1) 0.014(2) 0.015(2) 0.017(2) -0.002(1) 0.002(1) 0.000(1)
N(2) 0.020(2) 0.018(2) 0.015(2) -0.002(1) -0.001(1) -0.001(1)
N(3) 0.021(2) 0.014(2) 0.026(2) 0.000(1) 0.007(1) 0.001(1)
N(4) 0.022(2) 0.023(2) 0.022(2) -0.005(2) 0.003(1) -0.005(1)
C(1) 0.016(2) 0.014(2) 0.013(2) -0.001(1) 0.008(1) 0.000(1)
C(2) 0.010(2) 0.018(2) 0.012(2) 0.000(1) 0.004(1) 0.003(1)
C(3) 0.009(2) 0.018(2) 0.015(2) -0.002(1) 0.005(1) 0.001(1)
C(4) 0.013(2) 0.018(2) 0.012(2) 0.001(2) 0.005(1) -0.001(1)
C(5) 0.016(2) 0.014(2) 0.012(2) 0.002(1) 0.006(1) 0.000(1)
C(6) 0.013(2) 0.013(2) 0.014(2) 0.002(1) 0.005(1) 0.001(1)
C(7) 0.012(2) 0.014(2) 0.018(2) -0.001(1) 0.005(2) 0.002(1)
C(8) 0.014(2) 0.014(2) 0.016(2) 0.001(1) 0.006(1) -0.005(1)
C(9) 0.018(2) 0.013(2) 0.012(2) 0.002(2) 0.006(1) 0.003(1)
C(10) 0.016(2) 0.010(2) 0.018(2) -0.001(1) 0.006(2) 0.000(1)
C(11) 0.017(2) 0.019(2) 0.024(2) -0.006(2) 0.004(2) -0.004(2)
C(12) 0.019(2) 0.026(2) 0.014(2) 0.004(2) 0.000(2) 0.001(2)
C(13) 0.013(2) 0.016(2) 0.013(2) 0.001(1) 0.003(1) -0.001(1)
C(14) 0.014(2) 0.018(2) 0.011(2) 0.000(2) 0.004(1) -0.001(1)
C(15) 0.015(2) 0.017(2) 0.015(2) 0.000(2) 0.003(1) 0.000(2)
C(16) 0.022(2) 0.016(2) 0.010(2) 0.002(2) 0.006(1) 0.000(1)
C(17) 0.023(2) 0.015(2) 0.013(2) 0.001(2) 0.001(2) 0.002(2)
C(18) 0.018(2) 0.012(2) 0.012(2) 0.000(2) 0.002(1) -0.002(1)
C(19) 0.021(2) 0.019(2) 0.023(2) -0.004(2) 0.005(2) -0.001(2)
C(20) 0.031(2) 0.018(2) 0.024(2) -0.002(2) 0.003(2) 0.004(2)
C(21) 0.021(2) 0.012(2) 0.009(2) -0.006(2) 0.004(1) 0.002(1)
C(22) 0.019(2) 0.016(2) 0.018(2) -0.002(2) 0.004(2) 0.002(2)
C(23) 0.022(2) 0.027(2) 0.015(2) -0.003(2) -0.002(2) 0.005(2)
C(24) 0.034(3) 0.028(3) 0.014(2) -0.015(2) 0.005(2) 0.000(2)
C(25) 0.028(2) 0.030(2) 0.018(2) -0.006(2) 0.014(2) -0.005(2)
C(26) 0.019(2) 0.019(2) 0.017(2) -0.003(2) 0.009(2) 0.003(2)
C(27) 0.013(2) 0.017(2) 0.011(2) 0.000(2) -0.002(1) -0.001(1)
C(28) 0.016(2) 0.015(2) 0.021(2) 0.001(2) 0.002(2) 0.001(2)
C(29) 0.017(2) 0.013(2) 0.034(2) 0.003(2) -0.004(2) -0.002(2)
C(30) 0.035(3) 0.017(2) 0.022(2) -0.005(2) -0.004(2) 0.005(2)
C(31) 0.037(3) 0.026(2) 0.021(2) -0.005(2) 0.011(2) 0.007(2)
C(32) 0.019(2) 0.023(2) 0.018(2) 0.000(2) 0.006(2) 0.001(2)
C(33) 0.014(2) 0.014(2) 0.017(2) 0.000(1) 0.006(2) -0.003(1)
C(34) 0.015(2) 0.016(2) 0.012(2) 0.003(2) 0.007(1) -0.001(1)
C(35) 0.014(2) 0.016(2) 0.014(2) 0.000(2) 0.003(1) -0.004(1)
C(36) 0.017(2) 0.019(2) 0.020(2) -0.001(2) 0.012(2) -0.001(2)
C(37) 0.017(2) 0.021(2) 0.012(2) 0.004(2) 0.009(1) 0.002(2)
C(38) 0.013(2) 0.021(2) 0.013(2) 0.001(2) 0.004(1) -0.002(2)
C(39) 0.021(2) 0.018(2) 0.025(2) -0.005(2) 0.009(2) -0.002(2)
C(40) 0.033(3) 0.023(2) 0.033(3) -0.001(2) 0.013(2) 0.002(2)
C(41) 0.015(2) 0.012(2) 0.016(2) 0.002(1) 0.006(1) 0.002(1)
C(42) 0.016(2) 0.023(2) 0.017(2) 0.002(2) 0.006(2) -0.002(2)
C(43) 0.021(2) 0.025(2) 0.018(2) -0.002(2) 0.006(2) -0.002(2)
C(44) 0.018(2) 0.017(2) 0.017(2) 0.004(2) -0.001(2) -0.001(2)
C(45) 0.015(2) 0.018(2) 0.019(2) 0.001(2) 0.005(2) 0.002(2)
C(46) 0.014(2) 0.017(2) 0.016(2) 0.002(2) 0.002(1) 0.000(2)
C(47) 0.038(3) 0.038(3) 0.025(2) -0.004(2) 0.009(2) -0.011(2)
C(48) 0.028(2) 0.026(3) 0.037(3) -0.007(2) -0.002(2) -0.004(2)

loop_
_atom_type_symbol
_atom_type_description
_atom_type_scat_dispersion_real
_atom_type_scat_dispersion_imag
_atom_type_scat_source
C C 0.003 0.002
;International Tables for Crystallography
(1992, Vol. C, Tables 4.2.6.8 and 6.1.1.1)
;
H H 0.000 0.000
;International Tables for Crystallography
(1992, Vol. C, Table 6.1.1.2)
;
N N 0.006 0.003
;International Tables for Crystallography
(1992, Vol. C, Tables 4.2.6.8 and 6.1.1.1)
;
I I -0.474 1.812
;International Tables for Crystallography
(1992, Vol. C, Tables 4.2.6.8 and 6.1.1.1)
;

loop_
_geom_angle_atom_site_label_1
_geom_angle_atom_site_label_2
_geom_angle_atom_site_label_3
_geom_angle
_geom_angle_site_symmetry_2
_geom_angle_site_symmetry_3
_geom_angle_publ_flag
I(2) I(1) I(2) 180.0 1_555 3_755 yes
I(4) I(3) I(4) 180.0 1_555 3_665 yes
I(5) I(6) I(7) 175.69(1) 1_555 1_555 yes
C(8) N(1) C(11) 120.2(3) 1_555 1_555 yes
C(8) N(1) C(12) 121.5(3) 1_555 1_555 yes
C(11) N(1) C(12) 118.3(3) 1_555 1_555 yes
C(16) N(2) C(19) 122.0(3) 1_555 1_555 yes
C(16) N(2) C(20) 122.1(3) 1_555 1_555 yes
C(19) N(2) C(20) 115.9(3) 1_555 1_555 yes
C(36) N(3) C(39) 118.9(3) 1_555 1_555 yes
C(36) N(3) C(40) 120.1(4) 1_555 1_555 yes
C(39) N(3) C(40) 115.3(4) 1_555 1_555 yes
C(44) N(4) C(47) 121.5(4) 1_555 1_555 yes
C(44) N(4) C(48) 122.2(4) 1_555 1_555 yes
C(47) N(4) C(48) 116.2(4) 1_555 1_555 yes
C(2) C(1) C(5) 115.8(3) 1_555 1_555 yes
C(2) C(1) C(13) 121.0(3) 1_555 1_555 yes
C(5) C(1) C(13) 123.2(4) 1_555 1_555 yes
C(1) C(2) C(3) 119.3(3) 1_555 1_555 yes
C(1) C(2) C(21) 116.4(3) 1_555 1_555 yes
C(3) C(2) C(21) 124.3(3) 1_555 1_555 yes
C(2) C(3) C(4) 119.4(4) 1_555 1_555 yes
C(2) C(3) C(27) 123.7(3) 1_555 1_555 yes
C(4) C(3) C(27) 116.7(3) 1_555 1_555 yes
C(3) C(4) C(33) 114.7(3) 1_555 1_555 yes
C(3) C(4) C(41) 122.7(3) 1_555 1_555 yes
C(33) C(4) C(41) 122.6(3) 1_555 1_555 yes
C(1) C(5) C(6) 120.8(3) 1_555 1_555 yes
C(1) C(5) C(10) 123.4(4) 1_555 1_555 yes
C(6) C(5) C(10) 115.8(3) 1_555 1_555 yes
C(5) C(6) C(7) 122.7(4) 1_555 1_555 yes
C(6) C(7) C(8) 120.7(4) 1_555 1_555 yes
N(1) C(8) C(7) 121.5(4) 1_555 1_555 yes
N(1) C(8) C(9) 120.9(4) 1_555 1_555 yes
C(7) C(8) C(9) 117.6(3) 1_555 1_555 yes
C(8) C(9) C(10) 120.7(3) 1_555 1_555 yes
C(5) C(10) C(9) 122.4(4) 1_555 1_555 yes
C(1) C(13) C(14) 122.0(4) 1_555 1_555 yes
C(1) C(13) C(18) 121.8(3) 1_555 1_555 yes
C(14) C(13) C(18) 116.2(4) 1_555 1_555 yes
C(13) C(14) C(15) 122.1(4) 1_555 1_555 yes
C(14) C(15) C(16) 121.2(4) 1_555 1_555 yes
N(2) C(16) C(15) 121.6(4) 1_555 1_555 yes
N(2) C(16) C(17) 121.3(4) 1_555 1_555 yes
C(15) C(16) C(17) 117.2(4) 1_555 1_555 yes
C(16) C(17) C(18) 120.8(4) 1_555 1_555 yes
C(13) C(18) C(17) 121.9(4) 1_555 1_555 yes
C(2) C(21) C(22) 121.2(4) 1_555 1_555 yes
C(2) C(21) C(26) 119.7(3) 1_555 1_555 yes
C(22) C(21) C(26) 119.0(3) 1_555 1_555 yes
C(21) C(22) C(23) 120.5(4) 1_555 1_555 yes
C(22) C(23) C(24) 120.1(4) 1_555 1_555 yes
C(23) C(24) C(25) 119.3(4) 1_555 1_555 yes
C(24) C(25) C(26) 120.6(4) 1_555 1_555 yes
C(21) C(26) C(25) 120.5(4) 1_555 1_555 yes
C(3) C(27) C(28) 119.5(4) 1_555 1_555 yes
C(3) C(27) C(32) 121.9(4) 1_555 1_555 yes
C(28) C(27) C(32) 118.6(4) 1_555 1_555 yes
C(27) C(28) C(29) 120.8(4) 1_555 1_555 yes
C(28) C(29) C(30) 120.0(4) 1_555 1_555 yes
C(29) C(30) C(31) 119.3(4) 1_555 1_555 yes
C(30) C(31) C(32) 121.2(4) 1_555 1_555 yes
C(27) C(32) C(31) 120.1(4) 1_555 1_555 yes
C(4) C(33) C(34) 119.9(3) 1_555 1_555 yes
C(4) C(33) C(38) 123.0(4) 1_555 1_555 yes
C(34) C(33) C(38) 116.8(4) 1_555 1_555 yes
C(33) C(34) C(35) 122.3(4) 1_555 1_555 yes
C(34) C(35) C(36) 120.9(4) 1_555 1_555 yes
N(3) C(36) C(35) 121.0(4) 1_555 1_555 yes
N(3) C(36) C(37) 122.0(4) 1_555 1_555 yes
C(35) C(36) C(37) 117.0(4) 1_555 1_555 yes
C(36) C(37) C(38) 121.4(4) 1_555 1_555 yes
C(33) C(38) C(37) 121.1(4) 1_555 1_555 yes
C(4) C(41) C(42) 122.4(4) 1_555 1_555 yes
C(4) C(41) C(46) 122.0(3) 1_555 1_555 yes
C(42) C(41) C(46) 115.6(3) 1_555 1_555 yes
C(41) C(42) C(43) 122.6(4) 1_555 1_555 yes
C(42) C(43) C(44) 121.6(4) 1_555 1_555 yes
N(4) C(44) C(43) 122.0(4) 1_555 1_555 yes
N(4) C(44) C(45) 121.1(4) 1_555 1_555 yes
C(43) C(44) C(45) 116.9(4) 1_555 1_555 yes
C(44) C(45) C(46) 121.0(4) 1_555 1_555 yes
C(41) C(46) C(45) 122.0(4) 1_555 1_555 yes

loop_
_geom_bond_atom_site_label_1
_geom_bond_atom_site_label_2
_geom_bond_distance
_geom_bond_site_symmetry_2
_geom_bond_publ_flag
I(1) I(2) 2.9275(4) . yes
I(1) I(2) 2.9275(4) 3_755 yes
I(3) I(4) 2.9264(4) . yes
I(3) I(4) 2.9264(4) 3_665 yes
I(5) I(6) 2.9152(4) . yes
I(6) I(7) 2.9158(4) . yes
N(1) C(8) 1.340(5) . yes
N(1) C(11) 1.474(5) . yes
N(1) C(12) 1.450(5) . yes
N(2) C(16) 1.340(5) . yes
N(2) C(19) 1.471(5) . yes
N(2) C(20) 1.465(5) . yes
N(3) C(36) 1.380(5) . yes
N(3) C(39) 1.467(5) . yes
N(3) C(40) 1.442(6) . yes
N(4) C(44) 1.324(5) . yes
N(4) C(47) 1.459(6) . yes
N(4) C(48) 1.465(6) . yes
C(1) C(2) 1.495(5) . yes
C(1) C(5) 1.423(5) . yes
C(1) C(13) 1.423(6) . yes
C(2) C(3) 1.383(6) . yes
C(2) C(21) 1.494(5) . yes
C(3) C(4) 1.488(5) . yes
C(3) C(27) 1.469(5) . yes
C(4) C(33) 1.457(5) . yes
C(4) C(41) 1.387(5) . yes
C(5) C(6) 1.423(5) . yes
C(5) C(10) 1.433(5) . yes
C(6) C(7) 1.366(5) . yes
C(7) C(8) 1.422(5) . yes
C(8) C(9) 1.433(6) . yes
C(9) C(10) 1.361(5) . yes
C(13) C(14) 1.429(5) . yes
C(13) C(18) 1.422(5) . yes
C(14) C(15) 1.361(6) . yes
C(15) C(16) 1.423(6) . yes
C(16) C(17) 1.429(6) . yes
C(17) C(18) 1.376(6) . yes
C(21) C(22) 1.396(6) . yes
C(21) C(26) 1.392(6) . yes
C(22) C(23) 1.381(6) . yes
C(23) C(24) 1.402(7) . yes
C(24) C(25) 1.383(7) . yes
C(25) C(26) 1.381(6) . yes
C(27) C(28) 1.401(6) . yes
C(27) C(32) 1.402(6) . yes
C(28) C(29) 1.381(6) . yes
C(29) C(30) 1.395(7) . yes
C(30) C(31) 1.381(7) . yes
C(31) C(32) 1.378(6) . yes
C(33) C(34) 1.408(5) . yes
C(33) C(38) 1.409(5) . yes
C(34) C(35) 1.368(6) . yes
C(35) C(36) 1.406(6) . yes
C(36) C(37) 1.418(6) . yes
C(37) C(38) 1.378(6) . yes
C(41) C(42) 1.437(5) . yes
C(41) C(46) 1.439(6) . yes
C(42) C(43) 1.344(6) . yes
C(43) C(44) 1.433(6) . yes
C(44) C(45) 1.435(6) . yes
C(45) C(46) 1.365(6) . yes

loop_
_geom_contact_atom_site_label_1
_geom_contact_atom_site_label_2
_geom_contact_distance
_geom_contact_site_symmetry_2
I(1) I(2) 2.9275(4) .
I(1) I(2) 2.9275(4) 3_755
I(3) I(4) 2.9264(4) .
I(3) I(4) 2.9264(4) 3_665
I(5) I(6) 2.9152(4) .
I(6) I(7) 2.9158(4) .
N(1) C(36) 3.365(5) 1_455
N(1) C(24) 3.456(6) 4_454
N(1) C(25) 3.533(5) 4_454
N(1) C(37) 3.563(5) 1_455
N(3) C(8) 3.497(5) 1_655
C(7) C(35) 3.253(5) 1_455
C(8) C(36) 3.447(5) 1_455
C(8) C(35) 3.545(5) 1_455
C(8) C(24) 3.570(6) 4_454
C(9) C(39) 3.556(6) 1_455
C(9) C(24) 3.569(6) 4_454
C(12) C(20) 3.471(6) 3_665
C(12) C(25) 3.544(6) 4_454
C(12) C(24) 3.595(6) 4_454
C(15) C(47) 3.481(6) 4_555
C(19) C(29) 3.507(6) 2_755
C(24) C(43) 3.387(6) 4_555
C(24) C(44) 3.572(6) 4_555
C(40) C(40) 3.373(10) 3_765

loop_
_geom_torsion_atom_site_label_1
_geom_torsion_atom_site_label_2
_geom_torsion_atom_site_label_3
_geom_torsion_atom_site_label_4
_geom_torsion
_geom_torsion_site_symmetry_1
_geom_torsion_site_symmetry_2
_geom_torsion_site_symmetry_3
_geom_torsion_site_symmetry_4
_geom_torsion_publ_flag
N(1) C(8) C(7) C(6) 179.3(4) 1_555 1_555 1_555 1_555 yes
N(1) C(8) C(9) C(10) -178.8(4) 1_555 1_555 1_555 1_555 yes
N(2) C(16) C(15) C(14) -172.9(4) 1_555 1_555 1_555 1_555 yes
N(2) C(16) C(17) C(18) 174.3(4) 1_555 1_555 1_555 1_555 yes
N(3) C(36) C(35) C(34) 171.9(4) 1_555 1_555 1_555 1_555 yes
N(3) C(36) C(37) C(38) -176.7(4) 1_555 1_555 1_555 1_555 yes
N(4) C(44) C(43) C(42) 176.3(4) 1_555 1_555 1_555 1_555 yes
N(4) C(44) C(45) C(46) -177.7(4) 1_555 1_555 1_555 1_555 yes
C(1) C(2) C(3) C(4) 19.8(5) 1_555 1_555 1_555 1_555 yes
C(1) C(2) C(3) C(27) -165.2(3) 1_555 1_555 1_555 1_555 yes
C(1) C(2) C(21) C(22) -140.9(4) 1_555 1_555 1_555 1_555 yes
C(1) C(2) C(21) C(26) 34.7(5) 1_555 1_555 1_555 1_555 yes
C(1) C(5) C(6) C(7) -178.0(4) 1_555 1_555 1_555 1_555 yes
C(1) C(5) C(10) C(9) 178.5(4) 1_555 1_555 1_555 1_555 yes
C(1) C(13) C(14) C(15) 172.9(4) 1_555 1_555 1_555 1_555 yes
C(1) C(13) C(18) C(17) -171.5(4) 1_555 1_555 1_555 1_555 yes
C(2) C(1) C(5) C(6) 28.3(5) 1_555 1_555 1_555 1_555 yes
C(2) C(1) C(5) C(10) -151.0(4) 1_555 1_555 1_555 1_555 yes
C(2) C(1) C(13) C(14) 17.9(6) 1_555 1_555 1_555 1_555 yes
C(2) C(1) C(13) C(18) -163.4(4) 1_555 1_555 1_555 1_555 yes
C(2) C(3) C(4) C(33) 47.0(5) 1_555 1_555 1_555 1_555 yes
C(2) C(3) C(4) C(41) -136.3(4) 1_555 1_555 1_555 1_555 yes
C(2) C(3) C(27) C(28) -135.3(4) 1_555 1_555 1_555 1_555 yes
C(2) C(3) C(27) C(32) 47.5(6) 1_555 1_555 1_555 1_555 yes
C(2) C(21) C(22) C(23) 175.2(4) 1_555 1_555 1_555 1_555 yes
C(2) C(21) C(26) C(25) -176.5(4) 1_555 1_555 1_555 1_555 yes
C(3) C(2) C(1) C(5) 48.7(5) 1_555 1_555 1_555 1_555 yes
C(3) C(2) C(1) C(13) -131.7(4) 1_555 1_555 1_555 1_555 yes
C(3) C(2) C(21) C(22) 40.4(6) 1_555 1_555 1_555 1_555 yes
C(3) C(2) C(21) C(26) -144.0(4) 1_555 1_555 1_555 1_555 yes
C(3) C(4) C(33) C(34) 38.2(5) 1_555 1_555 1_555 1_555 yes
C(3) C(4) C(33) C(38) -136.0(4) 1_555 1_555 1_555 1_555 yes
C(3) C(4) C(41) C(42) -158.9(4) 1_555 1_555 1_555 1_555 yes
C(3) C(4) C(41) C(46) 19.7(6) 1_555 1_555 1_555 1_555 yes
C(3) C(27) C(28) C(29) -178.7(4) 1_555 1_555 1_555 1_555 yes
C(3) C(27) C(32) C(31) 177.5(4) 1_555 1_555 1_555 1_555 yes
C(4) C(3) C(2) C(21) -161.5(3) 1_555 1_555 1_555 1_555 yes
C(4) C(3) C(27) C(28) 39.8(5) 1_555 1_555 1_555 1_555 yes
C(4) C(3) C(27) C(32) -137.4(4) 1_555 1_555 1_555 1_555 yes
C(4) C(33) C(34) C(35) -174.3(4) 1_555 1_555 1_555 1_555 yes
C(4) C(33) C(38) C(37) 169.3(4) 1_555 1_555 1_555 1_555 yes
C(4) C(41) C(42) C(43) -177.5(4) 1_555 1_555 1_555 1_555 yes
C(4) C(41) C(46) C(45) 176.2(4) 1_555 1_555 1_555 1_555 yes
C(5) C(1) C(2) C(21) -130.1(4) 1_555 1_555 1_555 1_555 yes
C(5) C(1) C(13) C(14) -162.5(4) 1_555 1_555 1_555 1_555 yes
C(5) C(1) C(13) C(18) 16.1(6) 1_555 1_555 1_555 1_555 yes
C(5) C(6) C(7) C(8) -1.5(6) 1_555 1_555 1_555 1_555 yes
C(5) C(10) C(9) C(8) 0.4(6) 1_555 1_555 1_555 1_555 yes
C(6) C(5) C(1) C(13) -151.3(4) 1_555 1_555 1_555 1_555 yes
C(6) C(5) C(10) C(9) -0.8(6) 1_555 1_555 1_555 1_555 yes
C(6) C(7) C(8) C(9) 1.0(6) 1_555 1_555 1_555 1_555 yes
C(7) C(6) C(5) C(10) 1.4(6) 1_555 1_555 1_555 1_555 yes
C(7) C(8) N(1) C(11) -8.3(6) 1_555 1_555 1_555 1_555 yes
C(7) C(8) N(1) C(12) 168.8(4) 1_555 1_555 1_555 1_555 yes
C(7) C(8) C(9) C(10) -0.5(6) 1_555 1_555 1_555 1_555 yes
C(9) C(8) N(1) C(11) 169.9(4) 1_555 1_555 1_555 1_555 yes
C(9) C(8) N(1) C(12) -12.9(6) 1_555 1_555 1_555 1_555 yes
C(10) C(5) C(1) C(13) 29.4(6) 1_555 1_555 1_555 1_555 yes
C(13) C(1) C(2) C(21) 49.5(5) 1_555 1_555 1_555 1_555 yes
C(13) C(14) C(15) C(16) -1.3(6) 1_555 1_555 1_555 1_555 yes
C(13) C(18) C(17) C(16) -1.5(6) 1_555 1_555 1_555 1_555 yes
C(14) C(13) C(18) C(17) 7.2(6) 1_555 1_555 1_555 1_555 yes
C(14) C(15) C(16) C(17) 7.1(6) 1_555 1_555 1_555 1_555 yes
C(15) C(14) C(13) C(18) -5.8(5) 1_555 1_555 1_555 1_555 yes
C(15) C(16) N(2) C(19) -8.8(6) 1_555 1_555 1_555 1_555 yes
C(15) C(16) N(2) C(20) 169.6(4) 1_555 1_555 1_555 1_555 yes
C(15) C(16) C(17) C(18) -5.7(6) 1_555 1_555 1_555 1_555 yes
C(17) C(16) N(2) C(19) 171.3(4) 1_555 1_555 1_555 1_555 yes
C(17) C(16) N(2) C(20) -10.3(6) 1_555 1_555 1_555 1_555 yes
C(21) C(2) C(3) C(27) 13.4(6) 1_555 1_555 1_555 1_555 yes
C(21) C(22) C(23) C(24) 0.8(6) 1_555 1_555 1_555 1_555 yes
C(21) C(26) C(25) C(24) 1.7(6) 1_555 1_555 1_555 1_555 yes
C(22) C(21) C(26) C(25) -0.8(6) 1_555 1_555 1_555 1_555 yes
C(22) C(23) C(24) C(25) 0.1(7) 1_555 1_555 1_555 1_555 yes
C(23) C(22) C(21) C(26) -0.5(6) 1_555 1_555 1_555 1_555 yes
C(23) C(24) C(25) C(26) -1.3(7) 1_555 1_555 1_555 1_555 yes
C(27) C(3) C(4) C(33) -128.3(4) 1_555 1_555 1_555 1_555 yes
C(27) C(3) C(4) C(41) 48.4(5) 1_555 1_555 1_555 1_555 yes
C(27) C(28) C(29) C(30) 1.7(6) 1_555 1_555 1_555 1_555 yes
C(27) C(32) C(31) C(30) 0.6(7) 1_555 1_555 1_555 1_555 yes
C(28) C(27) C(32) C(31) 0.3(6) 1_555 1_555 1_555 1_555 yes
C(28) C(29) C(30) C(31) -0.9(6) 1_555 1_555 1_555 1_555 yes
C(29) C(28) C(27) C(32) -1.4(6) 1_555 1_555 1_555 1_555 yes
C(29) C(30) C(31) C(32) -0.3(7) 1_555 1_555 1_555 1_555 yes
C(33) C(4) C(41) C(42) 17.5(6) 1_555 1_555 1_555 1_555 yes
C(33) C(4) C(41) C(46) -163.9(4) 1_555 1_555 1_555 1_555 yes
C(33) C(34) C(35) C(36) 5.8(6) 1_555 1_555 1_555 1_555 yes
C(33) C(38) C(37) C(36) 4.0(6) 1_555 1_555 1_555 1_555 yes
C(34) C(33) C(4) C(41) -138.5(4) 1_555 1_555 1_555 1_555 yes
C(34) C(33) C(38) C(37) -5.1(6) 1_555 1_555 1_555 1_555 yes
C(34) C(35) C(36) C(37) -6.8(6) 1_555 1_555 1_555 1_555 yes
C(35) C(34) C(33) C(38) 0.2(6) 1_555 1_555 1_555 1_555 yes
C(35) C(36) N(3) C(39) -3.2(6) 1_555 1_555 1_555 1_555 yes
C(35) C(36) N(3) C(40) -155.4(4) 1_555 1_555 1_555 1_555 yes
C(35) C(36) C(37) C(38) 2.0(6) 1_555 1_555 1_555 1_555 yes
C(37) C(36) N(3) C(39) 175.4(4) 1_555 1_555 1_555 1_555 yes
C(37) C(36) N(3) C(40) 23.2(6) 1_555 1_555 1_555 1_555 yes
C(38) C(33) C(4) C(41) 47.3(6) 1_555 1_555 1_555 1_555 yes
C(41) C(42) C(43) C(44) 1.0(7) 1_555 1_555 1_555 1_555 yes
C(41) C(46) C(45) C(44) 1.6(6) 1_555 1_555 1_555 1_555 yes
C(42) C(41) C(46) C(45) -5.1(6) 1_555 1_555 1_555 1_555 yes
C(42) C(43) C(44) C(45) -4.7(6) 1_555 1_555 1_555 1_555 yes
C(43) C(42) C(41) C(46) 3.8(6) 1_555 1_555 1_555 1_555 yes
C(43) C(44) N(4) C(47) -5.1(7) 1_555 1_555 1_555 1_555 yes
C(43) C(44) N(4) C(48) 178.5(4) 1_555 1_555 1_555 1_555 yes
C(43) C(44) C(45) C(46) 3.4(6) 1_555 1_555 1_555 1_555 yes
C(45) C(44) N(4) C(47) 175.9(4) 1_555 1_555 1_555 1_555 yes
C(45) C(44) N(4) C(48) -0.4(6) 1_555 1_555 1_555 1_555 yes
